data_7022989
loop_
_publ_author_name
'Wang, Kun'
'Yi, Xiu-Chun'
'Wang, Xuan'
'Li, Xiu-Bing'
'Gao, En-Qing'

_publ_section_title
;
 Structures and magnetic properties of copper(II) and manganese(II)
 polymers derived from pseudohalides and a flexible zwitterionic
 dicarboxylate ligand.
;
_journal_issue 24
_journal_name_full 'Dalton transactions (Cambridge, England : 2003)'
_journal_page_first 8748
_journal_page_last 8760
_journal_paper_doi 10.1039/c3dt50460c
_journal_volume 42
_journal_year 2013
_chemical_formula_sum 'C16 H20 Mn2.5 N17 O6'
_chemical_formula_weight 683.84
_chemical_name_systematic
;
?
;
_space_group_IT_number 14
_symmetry_cell_setting monoclinic
_symmetry_space_group_name_Hall '-P 2ybc'
_symmetry_space_group_name_H-M 'P 1 21/c 1'
_atom_sites_solution_hydrogens geom
_atom_sites_solution_primary direct
_atom_sites_solution_secondary difmap
_audit_creation_method SHELXL-97
_cell_angle_alpha 90.00
_cell_angle_beta 100.848(5)
_cell_angle_gamma 90.00
_cell_formula_units_Z 2
_cell_length_a 9.353(4)
_cell_length_b 17.977(8)
_cell_length_c 7.836(4)
_cell_measurement_temperature 293(2)
_cell_volume 1294.0(10)
_computing_cell_refinement 'Bruker SMART'
_computing_data_collection 'Bruker SMART'
_computing_data_reduction 'Bruker SAINT'
_computing_molecular_graphics 'Bruker SHELXTL'
_computing_publication_material 'Bruker SHELXTL'
_computing_structure_refinement 'SHELXL-97 (Sheldrick, 1997)'
_computing_structure_solution 'SHELXS-97 (Sheldrick, 1990)'
_diffrn_ambient_temperature 293(2)
_diffrn_measured_fraction_theta_full 0.994
_diffrn_measured_fraction_theta_max 0.994
_diffrn_measurement_device_type 'CCD area detector'
_diffrn_measurement_method 'phi and omega scans'
_diffrn_radiation_monochromator graphite
_diffrn_radiation_source 'fine-focus sealed tube'
_diffrn_radiation_type MoK\a
_diffrn_radiation_wavelength 0.71073
_diffrn_reflns_av_R_equivalents 0.0419
_diffrn_reflns_av_sigmaI/netI 0.0392
_diffrn_reflns_limit_h_max 11
_diffrn_reflns_limit_h_min -11
_diffrn_reflns_limit_k_max 22
_diffrn_reflns_limit_k_min -13
_diffrn_reflns_limit_l_max 9
_diffrn_reflns_limit_l_min -9
_diffrn_reflns_number 5949
_diffrn_reflns_theta_full 26.51
_diffrn_reflns_theta_max 26.51
_diffrn_reflns_theta_min 2.22
_exptl_absorpt_coefficient_mu 1.279
_exptl_absorpt_correction_T_max 0.8413
_exptl_absorpt_correction_T_min 0.6631
_exptl_absorpt_correction_type multi-scan
_exptl_absorpt_process_details 'SADABS (Bruker, 1999)'
_exptl_crystal_colour yellow
_exptl_crystal_density_diffrn 1.755
_exptl_crystal_density_method 'not measured'
_exptl_crystal_description block
_exptl_crystal_F_000 691
_exptl_crystal_size_max 0.35
_exptl_crystal_size_mid 0.19
_exptl_crystal_size_min 0.14
_refine_diff_density_max 0.556
_refine_diff_density_min -0.592
_refine_diff_density_rms 0.074
_refine_ls_extinction_method none
_refine_ls_goodness_of_fit_ref 1.060
_refine_ls_hydrogen_treatment mixed
_refine_ls_matrix_type full
_refine_ls_number_parameters 235
_refine_ls_number_reflns 2672
_refine_ls_number_restraints 7
_refine_ls_restrained_S_all 1.059
_refine_ls_R_factor_all 0.0523
_refine_ls_R_factor_gt 0.0434
_refine_ls_shift/su_max 0.000
_refine_ls_shift/su_mean 0.000
_refine_ls_structure_factor_coef Fsqd
_refine_ls_weighting_details 'calc w=1/[\s^2^(Fo^2^)+(0.0737P)^2^+0.3526P] where P=(Fo^2^+2Fc^2^)/3'
_refine_ls_weighting_scheme calc
_refine_ls_wR_factor_gt 0.1174
_refine_ls_wR_factor_ref 0.1242
_reflns_number_gt 2205
_reflns_number_total 2672
_reflns_threshold_expression >2sigma(I)
_cod_data_source_file c3dt50460c.txt
_cod_data_source_block 3
_cod_depositor_comments
;
The following automatic conversions were performed:

'_symmetry_cell_setting' value 'Monoclinic' changed to 'monoclinic'
according to /home/saulius/struct/CIF-dictionaries/cif_core.dic
dictionary named 'cif_core.dic' version 2.4.2 from 2011-04-26.

Automatic conversion script
Id: cif_fix_values 1891 2012-01-12 08:04:46Z andrius 
;
_cod_original_sg_symbol_H-M 'P2(1)/c '
_cod_original_formula_sum 'C16 H20 Mn2.50 N17 O6'
_cod_database_code 7022989

loop_
_symmetry_equiv_pos_as_xyz
'x, y, z'
'-x, y+1/2, -z+1/2'
'-x, -y, -z'
'x, -y-1/2, z-1/2'

loop_
_atom_site_label
_atom_site_type_symbol
_atom_site_fract_x
_atom_site_fract_y
_atom_site_fract_z
_atom_site_U_iso_or_equiv
_atom_site_adp_type
_atom_site_occupancy
_atom_site_symmetry_multiplicity
_atom_site_calc_flag
_atom_site_refinement_flags
_atom_site_disorder_assembly
_atom_site_disorder_group
Mn1 Mn 0.74983(4) 0.11883(2) 0.48875(5) 0.03405(17) Uani 1 1 d . . .
C1 C 1.0738(4) 0.16386(16) 0.4788(4) 0.0486(8) Uani 1 1 d . . .
C2 C 1.1708(3) 0.22889(14) 0.4543(4) 0.0368(6) Uani 1 1 d . . .
C3 C 1.1139(3) 0.29989(15) 0.4402(4) 0.0438(7) Uani 1 1 d . . .
H3A H 1.0170 0.3078 0.4473 0.053 Uiso 1 1 calc R . .
C4 C 1.2006(3) 0.35853(15) 0.4158(4) 0.0422(7) Uani 1 1 d . . .
H4A H 1.1619 0.4063 0.4061 0.051 Uiso 1 1 calc R . .
C5 C 1.3153(3) 0.21951(15) 0.4449(4) 0.0406(6) Uani 1 1 d . . .
H5A H 1.3565 0.1723 0.4546 0.049 Uiso 1 1 calc R . .
C6 C 1.3979(3) 0.28035(14) 0.4212(4) 0.0358(6) Uani 1 1 d . . .
H6A H 1.4957 0.2741 0.4161 0.043 Uiso 1 1 calc R . .
C7 C 1.4295(3) 0.41313(14) 0.3714(4) 0.0369(6) Uani 1 1 d . . .
H7A H 1.3793 0.4393 0.2693 0.044 Uiso 1 1 calc R . .
H7B H 1.5216 0.3955 0.3472 0.044 Uiso 1 1 calc R . .
C8 C 1.4582(3) 0.46631(14) 0.5224(3) 0.0336(6) Uani 1 1 d . . .
H8A H 1.5141 0.4414 0.6230 0.040 Uiso 1 1 calc R . .
H8B H 1.3666 0.4822 0.5512 0.040 Uiso 1 1 calc R . .
N1 N 1.3402(2) 0.34822(11) 0.4055(3) 0.0314(5) Uani 1 1 d . . .
N2 N 0.6526(4) 0.18551(16) 0.2609(4) 0.0642(9) Uani 1 1 d . . .
N3 N 0.6805(3) 0.24480(13) 0.2211(3) 0.0414(6) Uani 1 1 d . . .
N4 N 0.6962(4) 0.30544(16) 0.1838(4) 0.0662(8) Uani 1 1 d . . .
N5 N 0.5441(3) 0.05904(14) 0.4801(4) 0.0463(6) Uani 1 1 d D . .
N6 N 0.5000 0.0000 0.5000 0.0297(6) Uani 1 2 d SD . .
O1 O 0.9467(3) 0.17980(13) 0.4891(4) 0.0649(5) Uani 1 1 d . . .
O2 O 1.1296(3) 0.10158(13) 0.4893(4) 0.0649(5) Uani 1 1 d . . .
Mn2 Mn 1.0000 0.0000 0.5000 0.0248(2) Uani 0.50 2 d SP . 1
N7 N 0.823(2) 0.0428(14) 0.294(3) 0.033(3) Uani 0.50 1 d P . 1
N8 N 0.8419(5) 0.0696(3) 0.1666(6) 0.0361(10) Uani 0.50 1 d P . 1
N9 N 0.8548(8) 0.0933(4) 0.0359(9) 0.0673(18) Uani 0.50 1 d P . 1
N10 N 0.872(3) 0.0425(11) 0.692(3) 0.034(4) Uani 0.50 1 d P . 1
N11 N 0.8810(7) 0.0455(3) 0.8346(6) 0.0368(10) Uani 0.50 1 d P . 1
N12 N 0.9003(8) 0.0479(5) 0.9858(7) 0.0681(18) Uani 0.50 1 d P . 1
O3 O 0.859(3) 0.0419(12) 0.687(3) 0.057(5) Uani 0.50 1 d PD . 2
H3C H 0.837(11) -0.004(2) 0.670(11) 0.086 Uiso 0.50 1 d PD A 2
H3D H 0.880(17) 0.050(5) 0.797(5) 0.086 Uiso 0.50 1 d PD B 2
O4 O 0.823(2) 0.0290(11) 0.325(2) 0.039(3) Uani 0.50 1 d PD . 2
H4B H 0.860(9) 0.038(4) 0.236(8) 0.058 Uiso 0.50 1 d PD C 2
H4C H 0.859(8) -0.011(3) 0.373(8) 0.058 Uiso 0.50 1 d PD D 2

loop_
_atom_site_aniso_label
_atom_site_aniso_U_11
_atom_site_aniso_U_22
_atom_site_aniso_U_33
_atom_site_aniso_U_23
_atom_site_aniso_U_13
_atom_site_aniso_U_12
Mn1 0.0438(3) 0.0235(2) 0.0340(3) 0.00160(15) 0.00522(18) -0.01018(15)
C1 0.0530(18) 0.0313(15) 0.0539(18) 0.0134(13) -0.0093(14) -0.0161(13)
C2 0.0394(14) 0.0282(13) 0.0384(14) 0.0042(11) -0.0038(11) -0.0102(11)
C3 0.0338(14) 0.0326(15) 0.0649(19) 0.0054(13) 0.0085(13) -0.0082(11)
C4 0.0351(14) 0.0252(13) 0.0660(19) 0.0047(13) 0.0089(13) -0.0020(11)
C5 0.0452(15) 0.0252(13) 0.0478(16) 0.0036(11) -0.0008(12) -0.0010(11)
C6 0.0327(13) 0.0295(13) 0.0441(15) 0.0016(11) 0.0048(11) -0.0006(10)
C7 0.0378(14) 0.0290(13) 0.0455(15) 0.0036(11) 0.0120(12) -0.0110(11)
C8 0.0322(12) 0.0279(13) 0.0399(14) 0.0049(10) 0.0045(11) -0.0071(10)
N1 0.0311(11) 0.0251(10) 0.0381(11) 0.0011(9) 0.0066(9) -0.0073(8)
N2 0.079(2) 0.0466(16) 0.0575(17) 0.0223(14) -0.0109(15) -0.0217(15)
N3 0.0430(13) 0.0388(14) 0.0403(13) 0.0110(10) 0.0022(10) -0.0021(10)
N4 0.085(2) 0.0387(16) 0.074(2) 0.0197(15) 0.0139(17) -0.0046(15)
N5 0.0446(14) 0.0355(14) 0.0620(17) -0.0014(11) 0.0179(12) -0.0134(11)
N6 0.0253(14) 0.0328(17) 0.0329(15) -0.0027(12) 0.0107(12) -0.0032(12)
O1 0.0621(11) 0.0406(9) 0.0872(14) 0.0104(8) 0.0020(9) -0.0226(8)
O2 0.0621(11) 0.0406(9) 0.0872(14) 0.0104(8) 0.0020(9) -0.0226(8)
Mn2 0.0282(5) 0.0189(5) 0.0275(5) 0.0010(4) 0.0060(4) 0.0012(4)
N7 0.033(4) 0.042(7) 0.023(7) 0.009(4) 0.003(4) 0.003(4)
N8 0.039(2) 0.036(3) 0.033(3) -0.001(2) 0.006(2) -0.0023(19)
N9 0.096(5) 0.068(4) 0.046(4) 0.006(3) 0.032(3) -0.003(4)
N10 0.047(6) 0.030(7) 0.028(9) 0.007(5) 0.015(5) 0.003(5)
N11 0.036(2) 0.037(3) 0.042(3) 0.001(2) 0.018(2) -0.0073(19)
N12 0.077(4) 0.097(6) 0.034(3) 0.004(3) 0.022(3) -0.010(4)
O3 0.073(9) 0.051(9) 0.042(9) -0.006(6) -0.002(6) 0.018(6)
O4 0.050(4) 0.043(7) 0.026(6) 0.001(4) 0.015(4) 0.005(4)

loop_
_atom_type_symbol
_atom_type_description
_atom_type_scat_dispersion_real
_atom_type_scat_dispersion_imag
_atom_type_scat_source
C C 0.0033 0.0016 'International Tables Vol C Tables 4.2.6.8 and 6.1.1.4'
H H 0.0000 0.0000 'International Tables Vol C Tables 4.2.6.8 and 6.1.1.4'
N N 0.0061 0.0033 'International Tables Vol C Tables 4.2.6.8 and 6.1.1.4'
O O 0.0106 0.0060 'International Tables Vol C Tables 4.2.6.8 and 6.1.1.4'
Mn Mn 0.3368 0.7283 'International Tables Vol C Tables 4.2.6.8 and 6.1.1.4'

loop_
_geom_angle_atom_site_label_1
_geom_angle_atom_site_label_2
_geom_angle_atom_site_label_3
_geom_angle
_geom_angle_site_symmetry_1
_geom_angle_site_symmetry_3
O1 Mn1 N4 89.47(12) . 4_566
O1 Mn1 O3 92.0(6) . .
N4 Mn1 O3 92.0(6) 4_566 .
O1 Mn1 N5 177.82(10) . .
N4 Mn1 N5 90.64(11) 4_566 .
O3 Mn1 N5 90.2(6) . .
O1 Mn1 N2 86.91(11) . .
N4 Mn1 N2 96.59(14) 4_566 .
O3 Mn1 N2 171.3(6) . .
N5 Mn1 N2 90.91(11) . .
O1 Mn1 N10 89.3(5) . .
N4 Mn1 N10 92.2(6) 4_566 .
O3 Mn1 N10 2.7(10) . .
N5 Mn1 N10 92.8(5) . .
N2 Mn1 N10 170.4(5) . .
O1 Mn1 N7 86.7(6) . .
N4 Mn1 N7 175.7(6) 4_566 .
O3 Mn1 N7 86.4(8) . .
N5 Mn1 N7 93.3(6) . .
N2 Mn1 N7 85.0(5) . .
N10 Mn1 N7 86.0(8) . .
O1 Mn1 O4 90.8(5) . .
N4 Mn1 O4 170.5(4) 4_566 .
O3 Mn1 O4 78.5(7) . .
N5 Mn1 O4 89.4(5) . .
N2 Mn1 O4 92.9(4) . .
N10 Mn1 O4 78.3(7) . .
N7 Mn1 O4 8.8(8) . .
O2 C1 O1 127.2(3) . .
O2 C1 C2 117.0(3) . .
O1 C1 C2 115.8(3) . .
C5 C2 C3 118.4(2) . .
C5 C2 C1 122.0(3) . .
C3 C2 C1 119.6(3) . .
C4 C3 C2 119.7(3) . .
C4 C3 H3A 120.1 . .
C2 C3 H3A 120.1 . .
N1 C4 C3 120.9(3) . .
N1 C4 H4A 119.5 . .
C3 C4 H4A 119.5 . .
C6 C5 C2 119.5(3) . .
C6 C5 H5A 120.2 . .
C2 C5 H5A 120.2 . .
N1 C6 C5 120.9(2) . .
N1 C6 H6A 119.5 . .
C5 C6 H6A 119.5 . .
N1 C7 C8 112.4(2) . .
N1 C7 H7A 109.1 . .
C8 C7 H7A 109.1 . .
N1 C7 H7B 109.1 . .
C8 C7 H7B 109.1 . .
H7A C7 H7B 107.9 . .
C7 C8 C8 110.4(3) . 3_866
C7 C8 H8A 109.6 . .
C8 C8 H8A 109.6 3_866 .
C7 C8 H8B 109.6 . .
C8 C8 H8B 109.6 3_866 .
H8A C8 H8B 108.1 . .
C6 N1 C4 120.4(2) . .
C6 N1 C7 120.2(2) . .
C4 N1 C7 119.3(2) . .
N3 N2 Mn1 130.0(2) . .
N4 N3 N2 173.9(4) . .
N3 N4 Mn1 146.4(3) . 4_565
N6 N5 Mn1 140.89(19) . .
N5 N6 N5 180.00(10) . 3_656
C1 O1 Mn1 135.7(2) . .
C1 O2 Mn2 121.8(2) . .
O2 Mn2 O2 180.00(7) 3_756 .
O2 Mn2 N7 88.5(6) 3_756 .
O2 Mn2 N7 91.5(6) . .
O2 Mn2 N7 91.5(6) 3_756 3_756
O2 Mn2 N7 88.5(6) . 3_756
N7 Mn2 N7 180.000(2) . 3_756
O2 Mn2 N10 83.7(5) 3_756 .
O2 Mn2 N10 96.3(5) . .
N7 Mn2 N10 87.0(9) . .
N7 Mn2 N10 93.0(9) 3_756 .
O2 Mn2 N10 96.3(5) 3_756 3_756
O2 Mn2 N10 83.7(5) . 3_756
N7 Mn2 N10 93.0(9) . 3_756
N7 Mn2 N10 87.0(9) 3_756 3_756
N10 Mn2 N10 180.000(1) . 3_756
O2 Mn2 Mn1 81.27(8) 3_756 3_756
O2 Mn2 Mn1 98.73(8) . 3_756
N7 Mn2 Mn1 134.6(8) . 3_756
N7 Mn2 Mn1 45.4(8) 3_756 3_756
N10 Mn2 Mn1 134.7(5) . 3_756
N10 Mn2 Mn1 45.3(5) 3_756 3_756
O2 Mn2 H4C 59.9(16) 3_756 .
O2 Mn2 H4C 120.1(16) . .
N7 Mn2 H4C 29.0(18) . .
N7 Mn2 H4C 151.0(18) 3_756 .
N10 Mn2 H4C 89(3) . .
N10 Mn2 H4C 91(3) 3_756 .
Mn1 Mn2 H4C 119(2) 3_756 .
N8 N7 Mn2 123.8(16) . .
N8 N7 Mn1 116.8(17) . .
Mn2 N7 Mn1 89.9(9) . .
N8 N7 H4B 39(6) . .
Mn2 N7 H4B 93(7) . .
Mn1 N7 H4B 148(9) . .
N8 N7 H4C 137(5) . .
Mn2 N7 H4C 39(4) . .
Mn1 N7 H4C 104(4) . .
H4B N7 H4C 98(6) . .
N9 N8 N7 176.0(14) . .
N9 N8 N12 37.8(4) . 1_554
N7 N8 N12 140.6(14) . 1_554
N9 N8 H4B 149(4) . .
N7 N8 H4B 31(5) . .
N12 N8 H4B 111(5) 1_554 .
N12 N9 N8 99.7(7) 1_554 .
N12 N9 N11 34.8(5) 1_554 1_554
N8 N9 N11 130.3(6) . 1_554
N11 N10 Mn2 138.7(18) . .
N11 N10 Mn1 128.1(16) . .
Mn2 N10 Mn1 89.9(6) . .
N11 N10 H3C 101(6) . .
Mn2 N10 H3C 77(6) . .
Mn1 N10 H3C 108(6) . .
N11 N10 H3D 7(7) . .
Mn2 N10 H3D 141(10) . .
Mn1 N10 H3D 123(9) . .
H3C N10 H3D 108(5) . .
N10 N11 N12 175.4(15) . .
N10 N11 N9 152.4(12) . 1_556
N12 N11 N9 30.3(5) . 1_556
N10 N11 H3D 19(10) . .
N12 N11 H3D 161(10) . .
N9 N11 H3D 136(10) 1_556 .
N9 N12 N11 114.8(9) 1_556 .
N9 N12 N8 42.5(4) 1_556 1_556
N11 N12 N8 149.9(7) . 1_556
N9 N12 H3D 112(5) 1_556 .
N11 N12 H3D 4(4) . .
N8 N12 H3D 150(6) 1_556 .
Mn1 O3 H3C 115(6) . .
Mn1 O3 H3D 126(8) . .
H3C O3 H3D 109(4) . .
Mn1 O4 H4B 123(5) . .
Mn1 O4 H4C 119(5) . .
H4B O4 H4C 110(3) . .

loop_
_geom_bond_atom_site_label_1
_geom_bond_atom_site_label_2
_geom_bond_distance
_geom_bond_site_symmetry_2
Mn1 O1 2.142(2) .
Mn1 N4 2.175(3) 4_566
Mn1 O3 2.19(2) .
Mn1 N5 2.194(2) .
Mn1 N2 2.200(3) .
Mn1 N10 2.24(2) .
Mn1 N7 2.25(3) .
Mn1 O4 2.25(2) .
C1 O2 1.232(4) .
C1 O1 1.240(4) .
C1 C2 1.514(4) .
C2 C5 1.378(4) .
C2 C3 1.379(4) .
C3 C4 1.365(4) .
C3 H3A 0.9300 .
C4 N1 1.336(4) .
C4 H4A 0.9300 .
C5 C6 1.372(4) .
C5 H5A 0.9300 .
C6 N1 1.331(3) .
C6 H6A 0.9300 .
C7 N1 1.488(3) .
C7 C8 1.505(4) .
C7 H7A 0.9700 .
C7 H7B 0.9700 .
C8 C8 1.518(5) 3_866
C8 H8A 0.9700 .
C8 H8B 0.9700 .
N2 N3 1.154(3) .
N3 N4 1.145(3) .
N4 Mn1 2.175(3) 4_565
N5 N6 1.160(2) .
N6 N5 1.160(2) 3_656
O2 Mn2 2.202(2) .
Mn2 O2 2.202(2) 3_756
Mn2 N7 2.22(2) .
Mn2 N7 2.22(2) 3_756
Mn2 N10 2.22(2) .
Mn2 N10 2.22(2) 3_756
Mn2 Mn1 3.1572(11) 3_756
Mn2 H4C 1.51(7) .
N7 N8 1.15(2) .
N7 H4B 0.63(6) .
N7 H4C 1.16(4) .
N8 N9 1.137(8) .
N8 N12 1.658(8) 1_554
N8 H4B 0.78(5) .
N9 N12 1.031(9) 1_554
N9 N11 1.852(9) 1_554
N10 N11 1.11(2) .
N10 H3C 0.90(5) .
N10 H3D 0.82(5) .
N11 N12 1.165(8) .
N11 N9 1.852(9) 1_556
N11 H3D 0.31(6) .
N12 N9 1.031(9) 1_556
N12 N8 1.658(8) 1_556
N12 H3D 1.46(4) .
O3 H3C 0.85(2) .
O3 H3D 0.85(2) .
O4 H4B 0.85(2) .
O4 H4C 0.85(2) .
